data_7004842
loop_
_publ_author_name
'Adams, Christopher J.'
'Bartlett, Ian M.'
'Carlton, Susannah'
'Connelly, Neil G.'
'Harding, David J.'
'Hayward, Owen D.'
'Orpen, A. Guy'
'Patron, Elena'
'Ray, Christopher D.'
'Rieger, Philip H.'

_publ_section_title
;
 The d4/d3 redox pairs [MX(CO)(eta-RC[triple bond, length as
 m-dash]CR)Tp']z (z=0 and 1): structural consequences of electron
 transfer and implications for the inverse halide order.
;
_journal_issue 1
_journal_name_full 'Dalton transactions (Cambridge, England : 2003)'
_journal_page_first 62
_journal_page_last 72
_journal_paper_doi 10.1039/b611472e
_journal_year 2007
_chemical_formula_sum 'C20 H28 B Cl N6 O W'
_chemical_formula_weight 598.59
_chemical_name_systematic
;
?
;
_space_group_IT_number 9
_symmetry_cell_setting monoclinic
_symmetry_space_group_name_Hall 'C -2yc'
_symmetry_space_group_name_H-M 'C 1 c 1'
_atom_sites_solution_hydrogens geom
_atom_sites_solution_primary direct
_atom_sites_solution_secondary difmap
_audit_creation_method SHELXL-97
_cell_angle_alpha 90.000
_cell_angle_beta 116.552(3)
_cell_angle_gamma 90.000
_cell_formula_units_Z 4
_cell_length_a 18.243(4)
_cell_length_b 10.0941(16)
_cell_length_c 14.0120(15)
_cell_measurement_reflns_used 113
_cell_measurement_temperature 173(2)
_cell_volume 2308.1(7)
_computing_cell_refinement 'Siemens XSCANS'
_computing_data_collection 'Siemens XSCANS'
_computing_data_reduction 'Siemens SHELXTL'
_computing_molecular_graphics 'Siemens SHELXTL'
_computing_publication_material 'Siemens SHELXTL'
_computing_structure_refinement 'SHELXL-97 (Sheldrick, 1997)'
_computing_structure_solution 'SHELXS-97 (Sheldrick, 1990)'
_diffrn_ambient_temperature 173(2)
_diffrn_measured_fraction_theta_full 0.996
_diffrn_measured_fraction_theta_max 0.996
_diffrn_measurement_device_type 'CCD area detector'
_diffrn_measurement_method '\w scans'
_diffrn_radiation_monochromator graphite
_diffrn_radiation_source 'fine-focus sealed tube'
_diffrn_radiation_type MoK\a
_diffrn_radiation_wavelength 0.71073
_diffrn_reflns_av_R_equivalents 0.0405
_diffrn_reflns_av_sigmaI/netI 0.0626
_diffrn_reflns_limit_h_max 23
_diffrn_reflns_limit_h_min -23
_diffrn_reflns_limit_k_max 13
_diffrn_reflns_limit_k_min -13
_diffrn_reflns_limit_l_max 18
_diffrn_reflns_limit_l_min -18
_diffrn_reflns_number 11755
_diffrn_reflns_theta_full 27.52
_diffrn_reflns_theta_max 27.52
_diffrn_reflns_theta_min 2.37
_diffrn_standards_decay_% 0
_exptl_absorpt_coefficient_mu 5.144
_exptl_absorpt_correction_T_max 0.689
_exptl_absorpt_correction_T_min 0.538
_exptl_absorpt_correction_type multi-scan
_exptl_absorpt_process_details SADABS
_exptl_crystal_colour Blue
_exptl_crystal_density_diffrn 1.723
_exptl_crystal_density_meas ?
_exptl_crystal_density_method .
_exptl_crystal_description Needle
_exptl_crystal_F_000 1176
_exptl_crystal_size_max 0.2
_exptl_crystal_size_mid 0.05
_exptl_crystal_size_min 0.05
_refine_diff_density_max 1.013
_refine_diff_density_min -0.804
_refine_diff_density_rms 0.113
_refine_ls_abs_structure_details 'Flack H D (1983), Acta Cryst. A39, 876-881'
_refine_ls_abs_structure_Flack 0.047(7)
_refine_ls_extinction_method none
_refine_ls_goodness_of_fit_ref 0.923
_refine_ls_hydrogen_treatment mixed
_refine_ls_matrix_type full
_refine_ls_number_parameters 283
_refine_ls_number_reflns 5159
_refine_ls_number_restraints 2
_refine_ls_restrained_S_all 0.923
_refine_ls_R_factor_all 0.0363
_refine_ls_R_factor_gt 0.0265
_refine_ls_shift/su_max 0.002
_refine_ls_shift/su_mean 0.000
_refine_ls_structure_factor_coef Fsqd
_refine_ls_weighting_details 'calc w=1/[\s^2^(Fo^2^)+(0.0114P)^2^+0.0000P] where P=(Fo^2^+2Fc^2^)/3'
_refine_ls_weighting_scheme calc
_refine_ls_wR_factor_gt 0.0437
_refine_ls_wR_factor_ref 0.0457
_reflns_number_gt 4476
_reflns_number_total 5159
_reflns_threshold_expression >2sigma(I)
_cod_data_source_file b611472e.txt
_cod_data_source_block 11
_cod_depositor_comments
;
The following automatic conversions were performed:
'_symmetry_cell_setting' value 'Monoclinic' changed to 'monoclinic'
according to '/home/saulius/struct/CIF-dictionaries/cif_core.dic'
dictionary named 'cif_core.dic' version 2.4.1 from 2010-06-29.

Automatic conversion script
Id: cif_fix_enum 1527 2010-12-29 10:47:43Z saulius 
;
_cod_original_sg_symbol_H-M Cc
_cod_database_code 7004842

loop_
_symmetry_equiv_pos_as_xyz
'x, y, z'
'x, -y, z+1/2'
'x+1/2, y+1/2, z'
'x+1/2, -y+1/2, z+1/2'

loop_
_atom_site_label
_atom_site_type_symbol
_atom_site_fract_x
_atom_site_fract_y
_atom_site_fract_z
_atom_site_U_iso_or_equiv
_atom_site_adp_type
_atom_site_occupancy
_atom_site_symmetry_multiplicity
_atom_site_calc_flag
_atom_site_refinement_flags
_atom_site_disorder_assembly
_atom_site_disorder_group
W1 W 0.483350(15) 0.162827(17) 0.013450(16) 0.01697(5) Uani 1 1 d . . .
Cl1 Cl 0.50242(8) 0.40149(12) 0.02226(19) 0.0283(4) Uani 1 1 d . . .
O1 O 0.6389(2) 0.1092(4) -0.0187(3) 0.0344(10) Uani 1 1 d . . .
N1 N 0.4367(3) -0.0387(4) -0.0336(3) 0.0194(10) Uani 1 1 d . . .
N2 N 0.3553(3) -0.0637(4) -0.1007(3) 0.0216(10) Uani 1 1 d . . .
N3 N 0.3592(3) 0.2082(5) 0.0023(4) 0.0199(10) Uani 1 1 d . . .
N4 N 0.2912(2) 0.1437(4) -0.0743(3) 0.0216(10) Uani 1 1 d . . .
N5 N 0.4140(3) 0.1894(4) -0.1630(4) 0.0222(11) Uani 1 1 d . . .
N6 N 0.3366(3) 0.1301(4) -0.2174(4) 0.0223(11) Uani 1 1 d . . .
C1 C 0.5797(3) 0.1325(5) -0.0086(4) 0.0219(13) Uani 1 1 d . . .
C2 C 0.6715(4) 0.0919(7) 0.2203(5) 0.0306(18) Uani 1 1 d . . .
H2A H 0.7009 0.1743 0.2233 0.046 Uiso 1 1 calc R . .
H2B H 0.6892 0.0227 0.1860 0.046 Uiso 1 1 calc R . .
H2C H 0.6836 0.0640 0.2928 0.046 Uiso 1 1 calc R . .
C3 C 0.5800(4) 0.1145(5) 0.1564(5) 0.0256(13) Uani 1 1 d . . .
C4 C 0.5126(3) 0.1193(5) 0.1656(5) 0.0252(14) Uani 1 1 d . . .
C5 C 0.4817(4) 0.0872(6) 0.2458(5) 0.0359(15) Uani 1 1 d . . .
H5A H 0.4566 -0.0010 0.2309 0.054 Uiso 1 1 calc R . .
H5B H 0.4409 0.1532 0.2413 0.054 Uiso 1 1 calc R . .
H5C H 0.5276 0.0884 0.3177 0.054 Uiso 1 1 calc R . .
C6 C 0.5606(4) -0.1839(6) 0.0696(5) 0.0318(15) Uani 1 1 d . . .
H6A H 0.5734 -0.2785 0.0715 0.048 Uiso 1 1 calc R . .
H6B H 0.5710 -0.1544 0.1411 0.048 Uiso 1 1 calc R . .
H6C H 0.5952 -0.1335 0.0456 0.048 Uiso 1 1 calc R . .
C7 C 0.4723(5) -0.1615(5) -0.0062(5) 0.0166(15) Uani 1 1 d . . .
C8 C 0.4154(4) -0.2598(6) -0.0575(5) 0.0284(15) Uani 1 1 d . . .
H8 H 0.4245 -0.3527 -0.0528 0.034 Uiso 1 1 calc R . .
C9 C 0.3427(4) -0.1948(5) -0.1168(4) 0.0259(14) Uani 1 1 d . . .
C10 C 0.2599(4) -0.2530(6) -0.1864(5) 0.0413(17) Uani 1 1 d . . .
H10A H 0.2215 -0.2293 -0.1578 0.062 Uiso 1 1 calc R . .
H10B H 0.2644 -0.3496 -0.1878 0.062 Uiso 1 1 calc R . .
H10C H 0.2398 -0.2180 -0.2590 0.062 Uiso 1 1 calc R . .
C11 C 0.3857(4) 0.3784(6) 0.1456(5) 0.0375(16) Uani 1 1 d . . .
H11A H 0.3696 0.3734 0.2035 0.056 Uiso 1 1 calc R . .
H11B H 0.3799 0.4699 0.1196 0.056 Uiso 1 1 calc R . .
H11C H 0.4428 0.3503 0.1720 0.056 Uiso 1 1 calc R . .
C12 C 0.3311(3) 0.2886(5) 0.0554(5) 0.0265(13) Uani 1 1 d . . .
C13 C 0.2468(3) 0.2757(5) 0.0150(5) 0.0295(14) Uani 1 1 d . . .
H13 H 0.2126 0.3215 0.0388 0.035 Uiso 1 1 calc R . .
C14 C 0.2222(3) 0.1839(5) -0.0660(4) 0.0256(13) Uani 1 1 d . . .
C15 C 0.1387(3) 0.1279(6) -0.1346(5) 0.0357(16) Uani 1 1 d . . .
H15A H 0.0997 0.1614 -0.1100 0.054 Uiso 1 1 calc R . .
H15B H 0.1409 0.0310 -0.1297 0.054 Uiso 1 1 calc R . .
H15C H 0.1211 0.1547 -0.2089 0.054 Uiso 1 1 calc R . .
C16 C 0.5066(4) 0.3225(6) -0.2139(5) 0.0408(16) Uani 1 1 d . . .
H16A H 0.5012 0.3700 -0.2778 0.061 Uiso 1 1 calc R . .
H16B H 0.5528 0.2606 -0.1910 0.061 Uiso 1 1 calc R . .
H16C H 0.5165 0.3863 -0.1567 0.061 Uiso 1 1 calc R . .
C17 C 0.4304(3) 0.2483(5) -0.2386(4) 0.0245(13) Uani 1 1 d . . .
C18 C 0.3645(4) 0.2297(6) -0.3375(5) 0.0296(14) Uani 1 1 d . . .
H18 H 0.3596 0.2631 -0.4035 0.036 Uiso 1 1 calc R . .
C19 C 0.3069(3) 0.1542(6) -0.3234(4) 0.0245(12) Uani 1 1 d . . .
C20 C 0.2282(4) 0.0977(6) -0.4049(5) 0.0334(15) Uani 1 1 d . . .
H20A H 0.2165 0.1332 -0.4754 0.050 Uiso 1 1 calc R . .
H20B H 0.1838 0.1218 -0.3871 0.050 Uiso 1 1 calc R . .
H20C H 0.2327 0.0010 -0.4058 0.050 Uiso 1 1 calc R . .
B1 B 0.2986(5) 0.0536(8) -0.1563(6) 0.0253(19) Uani 1 1 d . . .
H1 H 0.237(3) 0.020(4) -0.218(4) 0.009(12) Uiso 1 1 d . . .

loop_
_atom_site_aniso_label
_atom_site_aniso_U_11
_atom_site_aniso_U_22
_atom_site_aniso_U_33
_atom_site_aniso_U_23
_atom_site_aniso_U_13
_atom_site_aniso_U_12
W1 0.01461(8) 0.01336(8) 0.02169(9) -0.0009(3) 0.00701(7) 0.0003(2)
Cl1 0.0269(13) 0.0129(6) 0.0423(10) -0.0004(8) 0.0129(12) 0.0007(5)
O1 0.025(2) 0.035(2) 0.046(3) 0.000(2) 0.019(2) 0.0025(18)
N1 0.018(3) 0.016(2) 0.025(3) 0.0006(19) 0.010(2) 0.0060(18)
N2 0.019(3) 0.012(2) 0.030(3) -0.0022(19) 0.007(2) -0.0025(18)
N3 0.023(3) 0.016(2) 0.022(3) -0.001(2) 0.012(2) -0.001(2)
N4 0.015(2) 0.024(3) 0.024(2) 0.000(2) 0.008(2) 0.0010(19)
N5 0.021(3) 0.018(3) 0.029(3) 0.002(2) 0.013(2) 0.002(2)
N6 0.012(2) 0.023(3) 0.022(3) -0.003(2) -0.001(2) -0.0003(19)
C1 0.024(3) 0.015(3) 0.020(3) 0.001(2) 0.003(3) -0.003(2)
C2 0.024(4) 0.036(5) 0.024(4) 0.001(3) 0.005(3) 0.005(3)
C3 0.030(3) 0.012(3) 0.029(3) -0.006(2) 0.008(3) -0.003(2)
C4 0.021(3) 0.011(3) 0.042(4) -0.012(3) 0.013(3) -0.003(2)
C5 0.051(4) 0.032(3) 0.035(4) 0.003(3) 0.029(3) -0.005(3)
C6 0.039(4) 0.020(4) 0.044(4) 0.007(3) 0.025(4) 0.007(3)
C7 0.016(5) 0.0108(19) 0.020(5) 0.004(3) 0.006(4) 0.003(3)
C8 0.042(4) 0.010(3) 0.039(4) -0.003(3) 0.022(3) 0.002(3)
C9 0.028(3) 0.017(3) 0.028(3) -0.004(2) 0.008(3) -0.005(2)
C10 0.037(4) 0.028(4) 0.050(4) -0.009(3) 0.011(3) -0.012(3)
C11 0.040(4) 0.033(4) 0.045(4) -0.016(3) 0.024(3) -0.007(3)
C12 0.026(3) 0.021(3) 0.036(3) -0.003(3) 0.017(3) 0.002(2)
C13 0.026(4) 0.026(3) 0.040(4) 0.002(3) 0.018(3) 0.011(3)
C14 0.013(3) 0.026(3) 0.038(3) 0.011(3) 0.012(3) 0.009(2)
C15 0.015(3) 0.043(4) 0.042(4) 0.012(3) 0.006(3) 0.005(3)
C16 0.034(4) 0.046(4) 0.046(4) 0.011(4) 0.022(3) -0.010(3)
C17 0.024(3) 0.025(3) 0.028(3) 0.004(3) 0.015(3) 0.004(2)
C18 0.031(4) 0.031(3) 0.025(3) 0.009(3) 0.011(3) 0.011(3)
C19 0.026(3) 0.025(3) 0.019(3) 0.005(3) 0.007(2) 0.012(3)
C20 0.028(4) 0.031(3) 0.033(4) -0.004(3) 0.007(3) 0.001(3)
B1 0.024(4) 0.026(4) 0.020(4) -0.002(3) 0.004(4) -0.002(3)

loop_
_atom_type_symbol
_atom_type_description
_atom_type_scat_dispersion_real
_atom_type_scat_dispersion_imag
_atom_type_scat_source
C C 0.0033 0.0016 'International Tables Vol C Tables 4.2.6.8 and 6.1.1.4'
H H 0.0000 0.0000 'International Tables Vol C Tables 4.2.6.8 and 6.1.1.4'
B B 0.0013 0.0007 'International Tables Vol C Tables 4.2.6.8 and 6.1.1.4'
N N 0.0061 0.0033 'International Tables Vol C Tables 4.2.6.8 and 6.1.1.4'
O O 0.0106 0.0060 'International Tables Vol C Tables 4.2.6.8 and 6.1.1.4'
Cl Cl 0.1484 0.1585 'International Tables Vol C Tables 4.2.6.8 and 6.1.1.4'
W W -0.8490 6.8722 'International Tables Vol C Tables 4.2.6.8 and 6.1.1.4'

loop_
_geom_angle_atom_site_label_1
_geom_angle_atom_site_label_2
_geom_angle_atom_site_label_3
_geom_angle
_geom_angle_site_symmetry_1
_geom_angle_site_symmetry_3
_geom_angle_publ_flag
C1 W1 C4 107.8(2) . . ?
C1 W1 C3 70.9(2) . . ?
C4 W1 C3 37.3(2) . . ?
C1 W1 N1 93.6(2) . . ?
C4 W1 N1 89.95(19) . . ?
C3 W1 N1 96.98(18) . . ?
C1 W1 N5 87.0(2) . . ?
C4 W1 N5 162.71(19) . . ?
C3 W1 N5 157.53(19) . . ?
N1 W1 N5 80.02(16) . . ?
C1 W1 N3 168.0(2) . . ?
C4 W1 N3 84.2(2) . . ?
C3 W1 N3 121.1(2) . . ?
N1 W1 N3 85.69(16) . . ?
N5 W1 N3 81.04(16) . . ?
C1 W1 Cl1 92.59(16) . . ?
C4 W1 Cl1 101.53(16) . . ?
C3 W1 Cl1 98.36(15) . . ?
N1 W1 Cl1 164.61(11) . . ?
N5 W1 Cl1 86.26(12) . . ?
N3 W1 Cl1 85.31(12) . . ?
C7 N1 N2 104.8(4) . . ?
C7 N1 W1 133.2(4) . . ?
N2 N1 W1 122.0(3) . . ?
C9 N2 N1 110.2(4) . . ?
C9 N2 B1 130.4(5) . . ?
N1 N2 B1 118.7(4) . . ?
C12 N3 N4 106.2(4) . . ?
C12 N3 W1 134.8(4) . . ?
N4 N3 W1 119.0(3) . . ?
C14 N4 N3 109.4(4) . . ?
C14 N4 B1 129.4(5) . . ?
N3 N4 B1 120.9(5) . . ?
C17 N5 N6 106.4(4) . . ?
C17 N5 W1 134.6(4) . . ?
N6 N5 W1 118.9(3) . . ?
C19 N6 N5 109.2(5) . . ?
C19 N6 B1 130.2(5) . . ?
N5 N6 B1 120.6(5) . . ?
O1 C1 W1 176.9(5) . . ?
C4 C3 C2 142.2(6) . . ?
C4 C3 W1 69.4(4) . . ?
C2 C3 W1 148.3(5) . . ?
C3 C4 C5 139.3(6) . . ?
C3 C4 W1 73.4(4) . . ?
C5 C4 W1 146.6(4) . . ?
N1 C7 C8 110.6(6) . . ?
N1 C7 C6 123.9(5) . . ?
C8 C7 C6 125.5(6) . . ?
C9 C8 C7 105.6(5) . . ?
N2 C9 C8 108.7(5) . . ?
N2 C9 C10 122.7(5) . . ?
C8 C9 C10 128.5(5) . . ?
N3 C12 C13 110.1(5) . . ?
N3 C12 C11 123.5(5) . . ?
C13 C12 C11 126.4(5) . . ?
C14 C13 C12 107.1(5) . . ?
C13 C14 N4 107.1(5) . . ?
C13 C14 C15 130.3(5) . . ?
N4 C14 C15 122.6(5) . . ?
N5 C17 C18 109.0(5) . . ?
N5 C17 C16 123.5(5) . . ?
C18 C17 C16 127.5(5) . . ?
C19 C18 C17 107.9(5) . . ?
N6 C19 C18 107.4(5) . . ?
N6 C19 C20 123.1(5) . . ?
C18 C19 C20 129.4(5) . . ?
N4 B1 N6 109.8(6) . . ?
N4 B1 N2 110.2(5) . . ?
N6 B1 N2 107.6(6) . . ?

loop_
_geom_bond_atom_site_label_1
_geom_bond_atom_site_label_2
_geom_bond_distance
_geom_bond_site_symmetry_2
_geom_bond_publ_flag
W1 C1 1.941(6) . ?
W1 C4 2.002(6) . ?
W1 C3 2.050(6) . ?
W1 N1 2.190(4) . ?
W1 N5 2.234(5) . ?
W1 N3 2.246(5) . ?
W1 Cl1 2.4293(13) . ?
O1 C1 1.174(6) . ?
N1 C7 1.372(6) . ?
N1 N2 1.381(5) . ?
N2 C9 1.344(6) . ?
N2 B1 1.536(9) . ?
N3 C12 1.348(7) . ?
N3 N4 1.388(6) . ?
N4 C14 1.376(6) . ?
N4 B1 1.519(10) . ?
N5 C17 1.359(7) . ?
N5 N6 1.405(6) . ?
N6 C19 1.357(6) . ?
N6 B1 1.528(9) . ?
C2 C3 1.518(9) . ?
C3 C4 1.295(8) . ?
C4 C5 1.499(8) . ?
C6 C7 1.499(9) . ?
C7 C8 1.382(8) . ?
C8 C9 1.376(8) . ?
C9 C10 1.504(8) . ?
C11 C12 1.511(7) . ?
C12 C13 1.388(8) . ?
C13 C14 1.375(8) . ?
C14 C15 1.501(7) . ?
C16 C17 1.478(7) . ?
C17 C18 1.383(7) . ?
C18 C19 1.382(8) . ?
C19 C20 1.491(7) . ?

loop_
_geom_torsion_atom_site_label_1
_geom_torsion_atom_site_label_2
_geom_torsion_atom_site_label_3
_geom_torsion_atom_site_label_4
_geom_torsion
_geom_torsion_site_symmetry_1
_geom_torsion_site_symmetry_2
_geom_torsion_site_symmetry_3
_geom_torsion_site_symmetry_4
_geom_torsion_publ_flag
C3 C4 C1 O1 15.1(8) . . . . ?
